data_4030673
loop_
_publ_author_name
'Imrich, Hans-Georg'
'Conrad, J\"urgen'
'Bubrin, Denis'
'Beifuss, Uwe'

_publ_section_title
;
 From nitrobenzenes to substituted tetrahydroquinolines in a single step
 by a domino reduction/imine formation/aza-diels-alder reaction.
;
_journal_issue 4
_journal_name_full 'The Journal of organic chemistry'
_journal_page_first 2319
_journal_page_last 2332
_journal_paper_doi 10.1021/jo502882y
_journal_volume 80
_journal_year 2015
_chemical_formula_moiety 'C18 H16 F N'
_chemical_formula_sum 'C18 H16 F N'
_chemical_formula_weight 265.32
_chemical_name_systematic
; 
 ? 
;
_space_group_IT_number 2
_symmetry_cell_setting triclinic
_symmetry_space_group_name_Hall '-P 1'
_symmetry_space_group_name_H-M 'P -1'
_atom_sites_solution_hydrogens geom
_atom_sites_solution_primary direct
_atom_sites_solution_secondary difmap
_audit_creation_method SHELXL-97
_cell_angle_alpha 110.309(9)
_cell_angle_beta 99.085(10)
_cell_angle_gamma 112.934(9)
_cell_formula_units_Z 2
_cell_length_a 8.7186(10)
_cell_length_b 9.7432(11)
_cell_length_c 9.7497(15)
_cell_measurement_reflns_used 46
_cell_measurement_temperature 173(2)
_cell_measurement_theta_max 12.5
_cell_measurement_theta_min 4.5
_cell_volume 672.86(18)
_computing_cell_refinement 'Bruker XSCANS'
_computing_data_collection 'Bruker XSCANS'
_computing_data_reduction 'Bruker SHELXTL'
_computing_molecular_graphics 'Bruker SHELXTL'
_computing_publication_material 'Bruker SHELXTL'
_computing_structure_refinement 'SHELXL-97 (Sheldrick, 1997)'
_computing_structure_solution 'SHELXS-97 (Sheldrick, 1990)'
_diffrn_ambient_temperature 173(2)
_diffrn_measured_fraction_theta_full 0.954
_diffrn_measured_fraction_theta_max 0.954
_diffrn_measurement_device_type 'Bruker P4'
_diffrn_measurement_method '\w scans'
_diffrn_radiation_monochromator graphite
_diffrn_radiation_source 'fine-focus sealed tube'
_diffrn_radiation_type MoK\a
_diffrn_radiation_wavelength 0.71073
_diffrn_reflns_av_R_equivalents 0.0230
_diffrn_reflns_av_sigmaI/netI 0.0335
_diffrn_reflns_limit_h_max 10
_diffrn_reflns_limit_h_min -3
_diffrn_reflns_limit_k_max 10
_diffrn_reflns_limit_k_min -10
_diffrn_reflns_limit_l_max 11
_diffrn_reflns_limit_l_min -11
_diffrn_reflns_number 2434
_diffrn_reflns_theta_full 24.98
_diffrn_reflns_theta_max 24.98
_diffrn_reflns_theta_min 2.37
_diffrn_standards_interval_count 298
_diffrn_standards_number 2
_exptl_absorpt_coefficient_mu 0.086
_exptl_absorpt_correction_type none
_exptl_crystal_colour colorless
_exptl_crystal_density_diffrn 1.310
_exptl_crystal_density_method 'not measured'
_exptl_crystal_description block
_exptl_crystal_F_000 280
_exptl_crystal_size_max 0.3
_exptl_crystal_size_mid 0.3
_exptl_crystal_size_min 0.28
_refine_diff_density_max 0.161
_refine_diff_density_min -0.178
_refine_diff_density_rms 0.034
_refine_ls_extinction_coef 0.235(16)
_refine_ls_extinction_expression Fc^*^=kFc[1+0.001xFc^2^\l^3^/sin(2\q)]^-1/4^
_refine_ls_extinction_method SHELXL
_refine_ls_goodness_of_fit_ref 1.101
_refine_ls_hydrogen_treatment mixed
_refine_ls_matrix_type full
_refine_ls_number_parameters 246
_refine_ls_number_reflns 2269
_refine_ls_number_restraints 0
_refine_ls_restrained_S_all 1.101
_refine_ls_R_factor_all 0.0434
_refine_ls_R_factor_gt 0.0356
_refine_ls_shift/su_max 0.000
_refine_ls_shift/su_mean 0.000
_refine_ls_structure_factor_coef Fsqd
_refine_ls_weighting_details 'calc w=1/[\s^2^(Fo^2^)+(0.0610P)^2^+0.0000P] where P=(Fo^2^+2Fc^2^)/3'
_refine_ls_weighting_scheme calc
_refine_ls_wR_factor_gt 0.0998
_refine_ls_wR_factor_ref 0.1027
_reflns_number_gt 1818
_reflns_number_total 2269
_reflns_threshold_expression >2sigma(I)
_cod_data_source_file jo502882y_si_003.cif
_cod_data_source_block im02
_cod_depositor_comments 'Adding full bibliography for 4030673--4030675.cif.'
_cod_original_cell_volume 672.86(15)
_cod_database_code 4030673

loop_
_symmetry_equiv_pos_as_xyz
'x, y, z'
'-x, -y, -z'

loop_
_atom_site_label
_atom_site_type_symbol
_atom_site_fract_x
_atom_site_fract_y
_atom_site_fract_z
_atom_site_U_iso_or_equiv
_atom_site_adp_type
_atom_site_occupancy
_atom_site_symmetry_multiplicity
_atom_site_calc_flag
F F 0.37455(13) 0.36540(11) 0.03357(9) 0.0536(3) Uani 1 1 d
N N 0.27049(15) 0.62982(14) 0.68583(12) 0.0328(3) Uani 1 1 d
C1' C 0.38063(16) 0.63261(15) 0.46986(14) 0.0299(3) Uani 1 1 d
C1 C 0.14012(19) 0.97811(17) 0.72009(17) 0.0387(4) Uani 1 1 d
C2' C 0.51826(18) 0.70038(17) 0.41736(15) 0.0346(3) Uani 1 1 d
C2 C 0.0514(2) 0.87896(18) 0.57007(17) 0.0413(4) Uani 1 1 d
C3A C 0.31698(17) 0.86020(16) 0.62102(14) 0.0309(3) Uani 1 1 d
C3' C 0.5172(2) 0.61214(18) 0.27070(16) 0.0378(4) Uani 1 1 d
C3 C 0.13417(19) 0.77901(19) 0.49489(16) 0.0382(4) Uani 1 1 d
C4' C 0.37651(19) 0.45413(17) 0.17770(15) 0.0363(4) Uani 1 1 d
C4 C 0.38192(17) 0.73655(16) 0.62767(14) 0.0302(3) Uani 1 1 d
C5A C 0.25240(16) 0.70862(15) 0.82833(13) 0.0286(3) Uani 1 1 d
C5' C 0.23847(19) 0.38267(18) 0.22398(15) 0.0378(4) Uani 1 1 d
C6 C 0.21498(18) 0.62692(17) 0.92182(15) 0.0336(3) Uani 1 1 d
C6' C 0.24110(19) 0.47258(17) 0.37056(16) 0.0359(4) Uani 1 1 d
C7 C 0.18985(18) 0.69993(18) 1.05971(15) 0.0370(4) Uani 1 1 d
C8 C 0.20104(18) 0.85579(18) 1.10697(15) 0.0372(4) Uani 1 1 d
C9A C 0.26416(15) 0.86662(15) 0.87586(13) 0.0280(3) Uani 1 1 d
C9 C 0.23864(17) 0.93761(17) 1.01524(15) 0.0342(3) Uani 1 1 d
C9B C 0.29922(17) 0.95826(16) 0.77614(14) 0.0306(3) Uani 1 1 d
H12 H 0.510(2) 0.8043(17) 0.7016(15) 0.036(4) Uiso 1 1 d
H11 H 0.4083(18) 0.9459(17) 0.6003(14) 0.028(3) Uiso 1 1 d
H6 H 0.4068(19) 1.0667(18) 0.8394(15) 0.036(4) Uiso 1 1 d
H10 H 0.0622(19) 0.6594(19) 0.4700(15) 0.036(4) Uiso 1 1 d
H13 H 0.145(2) 0.4244(18) 0.4035(15) 0.038(4) Uiso 1 1 d
H16 H 0.621(2) 0.8141(19) 0.4865(16) 0.041(4) Uiso 1 1 d
H14 H 0.138(2) 0.2709(19) 0.1520(16) 0.040(4) Uiso 1 1 d
H8 H -0.059(2) 0.8634(19) 0.5139(17) 0.049(4) Uiso 1 1 d
H5 H 0.2458(18) 1.0475(18) 1.0471(14) 0.036(4) Uiso 1 1 d
H15 H 0.611(2) 0.6569(19) 0.2322(17) 0.051(4) Uiso 1 1 d
H2 H 0.2096(19) 0.5189(19) 0.8876(15) 0.037(4) Uiso 1 1 d
H3 H 0.162(2) 0.6358(19) 1.1194(16) 0.043(4) Uiso 1 1 d
H7 H 0.106(2) 1.0499(18) 0.7958(16) 0.038(4) Uiso 1 1 d
H4 H 0.1848(19) 0.9094(17) 1.2046(16) 0.041(4) Uiso 1 1 d
H9 H 0.148(2) 0.7829(19) 0.3962(18) 0.048(4) Uiso 1 1 d
H1 H 0.295(2) 0.547(2) 0.6810(17) 0.053(5) Uiso 1 1 d

loop_
_atom_site_aniso_label
_atom_site_aniso_U_11
_atom_site_aniso_U_22
_atom_site_aniso_U_33
_atom_site_aniso_U_23
_atom_site_aniso_U_13
_atom_site_aniso_U_12
F 0.0691(6) 0.0497(6) 0.0378(5) 0.0131(4) 0.0275(4) 0.0267(5)
N 0.0434(7) 0.0274(6) 0.0304(6) 0.0144(5) 0.0134(5) 0.0180(5)
C1' 0.0293(7) 0.0304(7) 0.0294(7) 0.0138(5) 0.0076(5) 0.0144(6)
C1 0.0405(8) 0.0349(8) 0.0493(8) 0.0247(7) 0.0152(7) 0.0209(7)
C2' 0.0291(7) 0.0329(7) 0.0371(7) 0.0148(6) 0.0094(6) 0.0122(6)
C2 0.0380(8) 0.0414(9) 0.0503(9) 0.0294(7) 0.0080(7) 0.0194(7)
C3A 0.0303(7) 0.0272(7) 0.0324(7) 0.0165(5) 0.0096(5) 0.0090(6)
C3' 0.0378(8) 0.0409(8) 0.0415(8) 0.0221(6) 0.0194(6) 0.0197(7)
C3 0.0400(8) 0.0409(9) 0.0325(7) 0.0207(6) 0.0066(6) 0.0169(7)
C4' 0.0452(8) 0.0382(8) 0.0296(7) 0.0146(6) 0.0150(6) 0.0235(7)
C4 0.0272(7) 0.0291(7) 0.0280(6) 0.0114(5) 0.0063(5) 0.0102(6)
C5A 0.0247(6) 0.0295(7) 0.0254(6) 0.0111(5) 0.0035(5) 0.0105(5)
C5' 0.0374(8) 0.0317(8) 0.0329(7) 0.0094(6) 0.0091(6) 0.0119(7)
C6 0.0373(8) 0.0307(8) 0.0327(7) 0.0157(6) 0.0093(6) 0.0159(6)
C6' 0.0320(7) 0.0350(8) 0.0359(7) 0.0147(6) 0.0131(6) 0.0121(6)
C7 0.0337(7) 0.0428(8) 0.0329(7) 0.0207(6) 0.0100(6) 0.0140(6)
C8 0.0329(7) 0.0420(8) 0.0275(7) 0.0105(6) 0.0093(6) 0.0143(6)
C9A 0.0215(6) 0.0276(7) 0.0279(6) 0.0109(5) 0.0033(5) 0.0087(5)
C9 0.0304(7) 0.0309(7) 0.0338(7) 0.0101(6) 0.0070(6) 0.0131(6)
C9B 0.0286(7) 0.0245(7) 0.0334(7) 0.0122(6) 0.0063(5) 0.0100(6)

loop_
_atom_type_symbol
_atom_type_description
_atom_type_scat_dispersion_real
_atom_type_scat_dispersion_imag
_atom_type_scat_source
C C 0.0033 0.0016 'International Tables Vol C Tables 4.2.6.8 and 6.1.1.4'
H H 0.0000 0.0000 'International Tables Vol C Tables 4.2.6.8 and 6.1.1.4'
N N 0.0061 0.0033 'International Tables Vol C Tables 4.2.6.8 and 6.1.1.4'
F F 0.0171 0.0103 'International Tables Vol C Tables 4.2.6.8 and 6.1.1.4'

loop_
_geom_angle_atom_site_label_1
_geom_angle_atom_site_label_2
_geom_angle_atom_site_label_3
_geom_angle
C5A N C4 117.47(10)
C5A N H1 112.3(10)
C4 N H1 112.4(11)
C2' C1' C6' 118.21(12)
C2' C1' C4 119.60(11)
C6' C1' C4 122.12(12)
C2 C1 C9B 111.93(13)
C2 C1 H7 127.4(8)
C9B C1 H7 120.3(8)
C3' C2' C1' 121.23(12)
C3' C2' H16 118.6(8)
C1' C2' H16 120.2(8)
C1 C2 C3 112.94(13)
C1 C2 H8 125.5(9)
C3 C2 H8 121.4(9)
C4 C3A C3 114.18(11)
C4 C3A C9B 113.44(10)
C3 C3A C9B 105.66(11)
C4 C3A H11 107.7(7)
C3 C3A H11 109.1(7)
C9B C3A H11 106.4(7)
C4' C3' C2' 118.12(13)
C4' C3' H15 119.4(9)
C2' C3' H15 122.5(9)
C2 C3 C3A 103.06(11)
C2 C3 H10 110.7(8)
C3A C3 H10 111.0(8)
C2 C3 H9 113.7(9)
C3A C3 H9 111.0(9)
H10 C3 H9 107.5(12)
F C4' C5' 118.53(12)
F C4' C3' 118.73(12)
C5' C4' C3' 122.74(13)
N C4 C1' 110.79(10)
N C4 C3A 109.05(11)
C1' C4 C3A 111.44(10)
N C4 H12 110.3(8)
C1' C4 H12 107.6(8)
C3A C4 H12 107.6(8)
C9A C5A N 120.48(11)
C9A C5A C6 119.23(12)
N C5A C6 120.24(11)
C4' C5' C6' 118.45(13)
C4' C5' H14 119.9(8)
C6' C5' H14 121.6(8)
C7 C6 C5A 121.06(13)
C7 C6 H2 121.2(8)
C5A C6 H2 117.8(8)
C5' C6' C1' 121.24(13)
C5' C6' H13 119.1(8)
C1' C6' H13 119.7(8)
C6 C7 C8 119.92(13)
C6 C7 H3 117.2(9)
C8 C7 H3 122.9(9)
C7 C8 C9 119.32(13)
C7 C8 H4 120.8(8)
C9 C8 H4 119.8(8)
C9 C9A C5A 118.64(12)
C9 C9A C9B 120.13(11)
C5A C9A C9B 121.21(11)
C8 C9 C9A 121.84(13)
C8 C9 H5 120.0(8)
C9A C9 H5 118.1(8)
C1 C9B C9A 109.92(11)
C1 C9B C3A 102.22(10)
C9A C9B C3A 114.15(10)
C1 C9B H6 111.9(8)
C9A C9B H6 107.8(8)
C3A C9B H6 110.8(8)

loop_
_geom_bond_atom_site_label_1
_geom_bond_atom_site_label_2
_geom_bond_distance
F C4' 1.3638(14)
N C5A 1.4028(16)
N C4 1.4638(17)
N H1 0.900(18)
C1' C2' 1.3960(19)
C1' C6' 1.3965(19)
C1' C4 1.5156(17)
C1 C2 1.323(2)
C1 C9B 1.5176(18)
C1 H7 0.998(15)
C2' C3' 1.3858(18)
C2' H16 1.002(16)
C2 C3 1.492(2)
C2 H8 0.956(16)
C3A C4 1.5331(18)
C3A C3 1.5496(18)
C3A C9B 1.5525(18)
C3A H11 1.011(14)
C3' C4' 1.380(2)
C3' H15 0.963(16)
C3 H10 0.999(15)
C3 H9 1.000(16)
C4' C5' 1.369(2)
C4 H12 1.023(14)
C5A C9A 1.4007(18)
C5A C6 1.4021(18)
C5' C6' 1.3839(19)
C5' H14 0.988(15)
C6 C7 1.3827(18)
C6 H2 0.966(15)
C6' H13 0.951(15)
C7 C8 1.383(2)
C7 H3 0.983(15)
C8 C9 1.388(2)
C8 H4 0.977(14)
C9A C9 1.3919(17)
C9A C9B 1.5231(17)
C9 H5 0.978(15)
C9B H6 0.984(15)

loop_
_geom_torsion_atom_site_label_1
_geom_torsion_atom_site_label_2
_geom_torsion_atom_site_label_3
_geom_torsion_atom_site_label_4
_geom_torsion
C6' C1' C2' C3' 0.13(19)
C4 C1' C2' C3' -176.83(12)
C9B C1 C2 C3 -2.06(17)
C1' C2' C3' C4' -0.5(2)
C1 C2 C3 C3A -10.94(16)
C4 C3A C3 C2 144.26(11)
C9B C3A C3 C2 18.90(13)
C2' C3' C4' F -179.49(11)
C2' C3' C4' C5' 0.6(2)
C5A N C4 C1' -177.39(10)
C5A N C4 C3A -54.39(14)
C2' C1' C4 N -158.81(12)
C6' C1' C4 N 24.36(16)
C2' C1' C4 C3A 79.58(14)
C6' C1' C4 C3A -97.25(14)
C3 C3A C4 N -69.11(13)
C9B C3A C4 N 52.04(14)
C3 C3A C4 C1' 53.50(15)
C9B C3A C4 C1' 174.65(10)
C4 N C5A C9A 29.33(17)
C4 N C5A C6 -153.33(12)
F C4' C5' C6' 179.70(12)
C3' C4' C5' C6' -0.4(2)
C9A C5A C6 C7 -0.07(19)
N C5A C6 C7 -177.45(11)
C4' C5' C6' C1' 0.0(2)
C2' C1' C6' C5' 0.1(2)
C4 C1' C6' C5' 176.97(11)
C5A C6 C7 C8 0.2(2)
C6 C7 C8 C9 -0.4(2)
N C5A C9A C9 177.55(11)
C6 C5A C9A C9 0.18(18)
N C5A C9A C9B -0.84(18)
C6 C5A C9A C9B -178.21(11)
C7 C8 C9 C9A 0.5(2)
C5A C9A C9 C8 -0.41(19)
C9B C9A C9 C8 178.00(12)
C2 C1 C9B C9A -107.55(13)
C2 C1 C9B C3A 14.04(15)
C9 C9A C9B C1 -63.37(15)
C5A C9A C9B C1 115.01(13)
C9 C9A C9B C3A -177.53(11)
C5A C9A C9B C3A 0.84(16)
C4 C3A C9B C1 -145.61(11)
C3 C3A C9B C1 -19.79(12)
C4 C3A C9B C9A -26.97(15)
C3 C3A C9B C9A 98.85(12)
